data_2225463
loop_
_publ_author_name
'Ramesh, P.'
'Akalya, R.'
'Chandramohan, A.'
'Ponnuswamy, M. N.'

_publ_section_title
;
 4-<i>tert</i>-Butylpyridinium picrate
;
_journal_coeditor_code CI5056
_journal_issue 4
_journal_name_full 'Acta Crystallographica Section E'
_journal_page_first o999
_journal_paper_doi 10.1107/S1600536810011037
_journal_volume 66
_journal_year 2010
_chemical_formula_iupac 'C9 H14 N +, C6 H2 N3 O7 -'
_chemical_formula_moiety 'C9 H14 N +, C6 H2 N3 O7 -'
_chemical_formula_sum 'C15 H16 N4 O7'
_chemical_formula_weight 364.32
_chemical_name_systematic
;
4-<i>tert</i>-Butylpyridinium picrate
;
_space_group_IT_number 14
_symmetry_cell_setting monoclinic
_symmetry_space_group_name_Hall '-P 2yn'
_symmetry_space_group_name_H-M 'P 1 21/n 1'
_atom_sites_solution_hydrogens geom
_atom_sites_solution_primary direct
_atom_sites_solution_secondary difmap
_audit_creation_method SHELXL-97
_cell_angle_alpha 90.00
_cell_angle_beta 97.335(6)
_cell_angle_gamma 90.00
_cell_formula_units_Z 4
_cell_length_a 5.7669(12)
_cell_length_b 26.798(6)
_cell_length_c 11.195(3)
_cell_measurement_reflns_used 2565
_cell_measurement_temperature 293(2)
_cell_measurement_theta_max 28.51
_cell_measurement_theta_min 1.52
_cell_volume 1715.9(7)
_computing_cell_refinement 'SAINT (Bruker, 2008)'
_computing_data_collection 'APEX2 (Bruker, 2008)'
_computing_data_reduction 'SAINT (Bruker, 2008)'
_computing_molecular_graphics 'ORTEP-3 (Farrugia, 1997)'
_computing_publication_material 'SHELXL97 (Sheldrick, 2008) and PLATON (Spek, 2009)'
_computing_structure_refinement 'SHELXL97 (Sheldrick, 2008)'
_computing_structure_solution 'SHELXS97 (Sheldrick, 2008)'
_diffrn_ambient_temperature 293(2)
_diffrn_measured_fraction_theta_full 1.000
_diffrn_measured_fraction_theta_max 0.993
_diffrn_measurement_device_type 'Bruker SMART APEXII area-detector diffractometer'
_diffrn_measurement_method '\w and \f scans'
_diffrn_radiation_monochromator graphite
_diffrn_radiation_source 'fine-focus sealed tube'
_diffrn_radiation_type MoK\a
_diffrn_radiation_wavelength 0.71073
_diffrn_reflns_av_R_equivalents 0.0268
_diffrn_reflns_av_sigmaI/netI 0.0244
_diffrn_reflns_limit_h_max 7
_diffrn_reflns_limit_h_min -7
_diffrn_reflns_limit_k_max 35
_diffrn_reflns_limit_k_min -34
_diffrn_reflns_limit_l_max 15
_diffrn_reflns_limit_l_min -14
_diffrn_reflns_number 16875
_diffrn_reflns_theta_full 25.00
_diffrn_reflns_theta_max 28.51
_diffrn_reflns_theta_min 1.52
_diffrn_standards_number 0
_exptl_absorpt_coefficient_mu 0.114
_exptl_absorpt_correction_T_max 0.982
_exptl_absorpt_correction_T_min 0.976
_exptl_absorpt_correction_type multi-scan
_exptl_absorpt_process_details '(SADABS; Bruker, 2008)'
_exptl_crystal_colour colourless
_exptl_crystal_density_diffrn 1.410
_exptl_crystal_density_method 'not measured'
_exptl_crystal_description Block
_exptl_crystal_F_000 760
_exptl_crystal_size_max 0.21
_exptl_crystal_size_mid 0.19
_exptl_crystal_size_min 0.16
_refine_diff_density_max 0.478
_refine_diff_density_min -0.179
_refine_ls_extinction_method none
_refine_ls_goodness_of_fit_ref 1.052
_refine_ls_hydrogen_treatment mixed
_refine_ls_matrix_type full
_refine_ls_number_parameters 242
_refine_ls_number_reflns 4318
_refine_ls_number_restraints 0
_refine_ls_restrained_S_all 1.052
_refine_ls_R_factor_all 0.0860
_refine_ls_R_factor_gt 0.0546
_refine_ls_shift/su_max 0.001
_refine_ls_shift/su_mean 0.000
_refine_ls_structure_factor_coef Fsqd
_refine_ls_weighting_details 'calc w=1/[\s^2^(Fo^2^)+(0.0841P)^2^+0.3243P] where P=(Fo^2^+2Fc^2^)/3'
_refine_ls_weighting_scheme calc
_refine_ls_wR_factor_gt 0.1556
_refine_ls_wR_factor_ref 0.1783
_reflns_number_gt 2677
_reflns_number_total 4318
_reflns_threshold_expression I>2\s(I)
_cod_data_source_file ci5056.cif
_cod_data_source_block I
_cod_depositor_comments
;
The following automatic conversions were performed:
'_symmetry_cell_setting' value 'Monoclinic' changed to 'monoclinic'
according to '/home/saulius/struct/CIF-dictionaries/cif_core.dic'
dictionary named 'cif_core.dic' version 2.4.1 from 2010-06-29.

Automatic conversion script
Id: cif_fix_enum 1527 2010-12-29 10:47:43Z saulius 
;
_cod_original_sg_symbol_H-M 'P 21/n'
_cod_database_code 2225463
_cod_database_fobs_code 2225463

loop_
_symmetry_equiv_pos_as_xyz
'x, y, z'
'-x+1/2, y+1/2, -z+1/2'
'-x, -y, -z'
'x-1/2, -y-1/2, z-1/2'

loop_
_atom_site_type_symbol
_atom_site_label
_atom_site_fract_x
_atom_site_fract_y
_atom_site_fract_z
_atom_site_U_iso_or_equiv
_atom_site_adp_type
_atom_site_calc_flag
_atom_site_refinement_flags
_atom_site_occupancy
_atom_site_disorder_assembly
_atom_site_disorder_group
O O1 0.2606(3) 0.00115(5) 0.17613(13) 0.0663(4) Uani d . 1 . .
O O2 0.5627(3) -0.05436(6) 0.32430(15) 0.0744(4) Uani d . 1 . .
O O3 0.8672(3) -0.00990(7) 0.37736(16) 0.0800(5) Uani d . 1 . .
O O4 0.7078(4) 0.14493(6) 0.57283(18) 0.0991(7) Uani d . 1 . .
O O5 0.3706(4) 0.17951(7) 0.5339(2) 0.1081(7) Uani d . 1 . .
O O6 -0.1374(4) 0.12612(8) 0.1958(3) 0.1319(10) Uani d . 1 . .
O O7 -0.1413(3) 0.05113(7) 0.13505(15) 0.0829(5) Uani d . 1 . .
N N1 0.5892(3) 0.43662(7) 0.37124(16) 0.0627(4) Uani d . 1 . .
H H1 0.516(5) 0.4666(11) 0.362(3) 0.097(9) Uiso d . 1 . .
C C2 0.5004(4) 0.39966(9) 0.3030(2) 0.0669(6) Uani d . 1 . .
H H2 0.3705 0.4053 0.2463 0.080 Uiso calc R 1 . .
C C3 0.5967(4) 0.35326(8) 0.31436(19) 0.0631(5) Uani d . 1 . .
H H3 0.5356 0.3277 0.2637 0.076 Uiso calc R 1 . .
C C4 0.7843(3) 0.34401(7) 0.40070(18) 0.0545(5) Uani d . 1 . .
C C5 0.8766(4) 0.38456(8) 0.46659(19) 0.0667(6) Uani d . 1 . .
H H5 1.0077 0.3803 0.5233 0.080 Uiso calc R 1 . .
C C6 0.7790(4) 0.43054(9) 0.45000(19) 0.0715(6) Uani d . 1 . .
H H6 0.8451 0.4577 0.4937 0.086 Uiso calc R 1 . .
C C7 0.8842(4) 0.29206(8) 0.4249(2) 0.0732(6) Uani d . 1 . .
C C8 0.7573(6) 0.25297(11) 0.3428(4) 0.1142(11) Uani d . 1 . .
H H8A 0.7858 0.2589 0.2613 0.171 Uiso calc R 1 . .
H H8B 0.5925 0.2549 0.3475 0.171 Uiso calc R 1 . .
H H8C 0.8134 0.2204 0.3677 0.171 Uiso calc R 1 . .
C C9 0.8433(7) 0.27804(12) 0.5529(3) 0.1227(12) Uani d . 1 . .
H H9A 0.8943 0.2444 0.5696 0.184 Uiso calc R 1 . .
H H9B 0.6797 0.2807 0.5603 0.184 Uiso calc R 1 . .
H H9C 0.9302 0.3002 0.6092 0.184 Uiso calc R 1 . .
C C10 1.1361(5) 0.29230(13) 0.4139(6) 0.179(3) Uani d . 1 . .
H H10A 1.1620 0.3094 0.3415 0.268 Uiso calc R 1 . .
H H10B 1.1913 0.2586 0.4110 0.268 Uiso calc R 1 . .
H H10C 1.2193 0.3090 0.4822 0.268 Uiso calc R 1 . .
C C11 0.3052(3) 0.03289(7) 0.25697(16) 0.0529(4) Uani d . 1 . .
C C12 0.5135(3) 0.03034(7) 0.34450(16) 0.0508(4) Uani d . 1 . .
C C13 0.5836(3) 0.06717(7) 0.42427(17) 0.0545(5) Uani d . 1 . .
H H13 0.7245 0.0645 0.4745 0.065 Uiso calc R 1 . .
C C14 0.4436(4) 0.10853(7) 0.42986(18) 0.0594(5) Uani d . 1 . .
C C15 0.2372(4) 0.11350(7) 0.35493(19) 0.0615(5) Uani d . 1 . .
H H15 0.1429 0.1413 0.3608 0.074 Uiso calc R 1 . .
C C16 0.1713(3) 0.07717(7) 0.27149(17) 0.0568(5) Uani d . 1 . .
N N17 0.6573(3) -0.01424(6) 0.34792(14) 0.0580(4) Uani d . 1 . .
N N18 0.5107(4) 0.14682(7) 0.51824(18) 0.0770(6) Uani d . 1 . .
N N19 -0.0483(3) 0.08495(8) 0.19498(17) 0.0707(5) Uani d . 1 . .

loop_
_atom_site_aniso_label
_atom_site_aniso_U_11
_atom_site_aniso_U_22
_atom_site_aniso_U_33
_atom_site_aniso_U_12
_atom_site_aniso_U_13
_atom_site_aniso_U_23
O1 0.0751(9) 0.0638(9) 0.0581(8) -0.0153(7) 0.0019(7) -0.0106(7)
O2 0.0854(10) 0.0527(9) 0.0874(11) -0.0013(7) 0.0194(8) -0.0060(8)
O3 0.0656(10) 0.0859(12) 0.0845(11) 0.0082(8) -0.0058(8) -0.0085(9)
O4 0.1186(14) 0.0598(10) 0.1032(13) -0.0103(9) -0.0463(12) -0.0089(9)
O5 0.1340(17) 0.0605(11) 0.1192(16) 0.0156(11) -0.0245(13) -0.0300(10)
O6 0.1079(15) 0.0853(15) 0.181(2) 0.0249(12) -0.0669(16) -0.0217(14)
O7 0.0782(10) 0.0846(11) 0.0774(10) -0.0123(9) -0.0226(8) -0.0048(9)
N1 0.0751(11) 0.0559(10) 0.0575(9) 0.0129(9) 0.0101(8) 0.0106(8)
C2 0.0577(11) 0.0668(13) 0.0720(13) 0.0010(10) -0.0075(9) 0.0177(11)
C3 0.0625(12) 0.0542(12) 0.0683(12) -0.0073(9) -0.0087(9) 0.0063(9)
C4 0.0507(10) 0.0532(10) 0.0587(11) 0.0022(8) 0.0038(8) 0.0099(8)
C5 0.0692(13) 0.0670(13) 0.0579(11) 0.0038(10) -0.0148(9) 0.0055(10)
C6 0.0972(16) 0.0614(13) 0.0527(11) 0.0015(11) -0.0024(11) -0.0025(9)
C7 0.0648(12) 0.0551(12) 0.0963(17) 0.0080(10) -0.0022(11) 0.0165(11)
C8 0.122(3) 0.0661(17) 0.150(3) 0.0173(16) 0.000(2) -0.0063(18)
C9 0.161(3) 0.084(2) 0.114(2) 0.001(2) -0.014(2) 0.0452(18)
C10 0.0698(19) 0.087(2) 0.386(8) 0.0310(16) 0.058(3) 0.059(3)
C11 0.0595(11) 0.0507(10) 0.0481(9) -0.0149(8) 0.0051(8) 0.0020(8)
C12 0.0559(10) 0.0482(10) 0.0483(9) -0.0056(8) 0.0069(8) 0.0042(8)
C13 0.0596(10) 0.0497(10) 0.0516(10) -0.0089(8) -0.0024(8) 0.0057(8)
C14 0.0733(12) 0.0422(10) 0.0590(11) -0.0101(9) -0.0054(9) 0.0005(8)
C15 0.0681(12) 0.0457(10) 0.0678(12) -0.0029(9) -0.0026(9) 0.0033(9)
C16 0.0572(10) 0.0544(11) 0.0560(10) -0.0081(9) -0.0042(8) 0.0057(9)
N17 0.0661(11) 0.0581(10) 0.0504(9) -0.0002(8) 0.0096(7) -0.0010(7)
N18 0.1021(15) 0.0435(10) 0.0770(12) -0.0075(9) -0.0203(11) -0.0017(8)
N19 0.0655(11) 0.0675(12) 0.0741(12) -0.0054(9) -0.0102(9) 0.0049(9)

loop_
_atom_type_symbol
_atom_type_description
_atom_type_scat_dispersion_real
_atom_type_scat_dispersion_imag
_atom_type_scat_source
C C 0.0033 0.0016 'International Tables Vol C Tables 4.2.6.8 and 6.1.1.4'
H H 0.0000 0.0000 'International Tables Vol C Tables 4.2.6.8 and 6.1.1.4'
N N 0.0061 0.0033 'International Tables Vol C Tables 4.2.6.8 and 6.1.1.4'
O O 0.0106 0.0060 'International Tables Vol C Tables 4.2.6.8 and 6.1.1.4'

loop_
_geom_angle_atom_site_label_1
_geom_angle_atom_site_label_2
_geom_angle_atom_site_label_3
_geom_angle_site_symmetry_1
_geom_angle_site_symmetry_3
_geom_angle
_geom_angle_publ_flag
C2 N1 C6 . . 121.45(19) ?
C2 N1 H1 . . 117.2(18) ?
C6 N1 H1 . . 121.3(18) ?
N1 C2 C3 . . 120.67(18) ?
N1 C2 H2 . . 119.7 ?
C3 C2 H2 . . 119.7 ?
C2 C3 C4 . . 120.3(2) ?
C2 C3 H3 . . 119.9 ?
C4 C3 H3 . . 119.9 ?
C3 C4 C5 . . 116.58(18) ?
C3 C4 C7 . . 122.42(19) ?
C5 C4 C7 . . 120.99(18) ?
C6 C5 C4 . . 121.09(18) ?
C6 C5 H5 . . 119.5 ?
C4 C5 H5 . . 119.5 ?
N1 C6 C5 . . 119.7(2) ?
N1 C6 H6 . . 120.2 ?
C5 C6 H6 . . 120.2 ?
C10 C7 C4 . . 109.7(2) ?
C10 C7 C8 . . 110.9(3) ?
C4 C7 C8 . . 112.5(2) ?
C10 C7 C9 . . 110.5(3) ?
C4 C7 C9 . . 107.0(2) ?
C8 C7 C9 . . 106.1(2) ?
C7 C8 H8A . . 109.5 ?
C7 C8 H8B . . 109.5 ?
H8A C8 H8B . . 109.5 ?
C7 C8 H8C . . 109.5 ?
H8A C8 H8C . . 109.5 ?
H8B C8 H8C . . 109.5 ?
C7 C9 H9A . . 109.5 ?
C7 C9 H9B . . 109.5 ?
H9A C9 H9B . . 109.5 ?
C7 C9 H9C . . 109.5 ?
H9A C9 H9C . . 109.5 ?
H9B C9 H9C . . 109.5 ?
C7 C10 H10A . . 109.5 ?
C7 C10 H10B . . 109.5 ?
H10A C10 H10B . . 109.5 ?
C7 C10 H10C . . 109.5 ?
H10A C10 H10C . . 109.5 ?
H10B C10 H10C . . 109.5 ?
O1 C11 C16 . . 125.64(17) ?
O1 C11 C12 . . 122.35(18) ?
C16 C11 C12 . . 111.90(16) ?
C13 C12 C11 . . 124.14(17) ?
C13 C12 N17 . . 117.36(16) ?
C11 C12 N17 . . 118.50(16) ?
C12 C13 C14 . . 119.20(17) ?
C12 C13 H13 . . 120.4 ?
C14 C13 H13 . . 120.4 ?
C15 C14 C13 . . 121.19(18) ?
C15 C14 N18 . . 119.05(19) ?
C13 C14 N18 . . 119.73(18) ?
C16 C15 C14 . . 119.45(19) ?
C16 C15 H15 . . 120.3 ?
C14 C15 H15 . . 120.3 ?
C15 C16 C11 . . 123.94(17) ?
C15 C16 N19 . . 116.49(18) ?
C11 C16 N19 . . 119.57(17) ?
O3 N17 O2 . . 122.98(18) ?
O3 N17 C12 . . 118.23(17) ?
O2 N17 C12 . . 118.77(17) ?
O5 N18 O4 . . 123.3(2) ?
O5 N18 C14 . . 119.00(19) ?
O4 N18 C14 . . 117.7(2) ?
O7 N19 O6 . . 121.66(19) ?
O7 N19 C16 . . 120.72(19) ?
O6 N19 C16 . . 117.60(19) ?

loop_
_geom_bond_atom_site_label_1
_geom_bond_atom_site_label_2
_geom_bond_site_symmetry_2
_geom_bond_distance
_geom_bond_publ_flag
O1 C11 . 1.245(2) ?
O2 N17 . 1.219(2) ?
O3 N17 . 1.219(2) ?
O4 N18 . 1.221(3) ?
O5 N18 . 1.219(3) ?
O6 N19 . 1.218(3) ?
O7 N19 . 1.211(2) ?
N1 C2 . 1.314(3) ?
N1 C6 . 1.325(3) ?
N1 H1 . 0.91(3) ?
C2 C3 . 1.361(3) ?
C2 H2 . 0.93 ?
C3 C4 . 1.378(3) ?
C3 H3 . 0.93 ?
C4 C5 . 1.381(3) ?
C4 C7 . 1.518(3) ?
C5 C6 . 1.357(3) ?
C5 H5 . 0.93 ?
C6 H6 . 0.93 ?
C7 C10 . 1.473(4) ?
C7 C8 . 1.519(4) ?
C7 C9 . 1.529(4) ?
C8 H8A . 0.96 ?
C8 H8B . 0.96 ?
C8 H8C . 0.96 ?
C9 H9A . 0.96 ?
C9 H9B . 0.96 ?
C9 H9C . 0.96 ?
C10 H10A . 0.96 ?
C10 H10B . 0.96 ?
C10 H10C . 0.96 ?
C11 C16 . 1.436(3) ?
C11 C12 . 1.452(3) ?
C12 C13 . 1.357(3) ?
C12 N17 . 1.452(3) ?
C13 C14 . 1.377(3) ?
C13 H13 . 0.93 ?
C14 C15 . 1.372(3) ?
C14 N18 . 1.444(3) ?
C15 C16 . 1.369(3) ?
C15 H15 . 0.93 ?
C16 N19 . 1.451(3) ?

loop_
_geom_hbond_atom_site_label_D
_geom_hbond_atom_site_label_H
_geom_hbond_atom_site_label_A
_geom_hbond_site_symmetry_A
_geom_hbond_distance_DH
_geom_hbond_distance_HA
_geom_hbond_distance_DA
_geom_hbond_angle_DHA
N1 H1 O1 2 0.91(3) 1.85(3) 2.659(2) 148(2)
N1 H1 O7 2 0.91(3) 2.38(3) 3.085(3) 135(2)
C2 H2 O4 4_565 0.93 2.45 3.131(3) 130
C6 H6 O1 4_666 0.93 2.42 3.137(3) 133

loop_
_geom_torsion_atom_site_label_1
_geom_torsion_atom_site_label_2
_geom_torsion_atom_site_label_3
_geom_torsion_atom_site_label_4
_geom_torsion_site_symmetry_1
_geom_torsion_site_symmetry_2
_geom_torsion_site_symmetry_3
_geom_torsion_site_symmetry_4
_geom_torsion
_geom_torsion_publ_flag
C6 N1 C2 C3 . . . . 2.4(3) ?
N1 C2 C3 C4 . . . . 2.2(3) ?
C2 C3 C4 C5 . . . . -4.7(3) ?
C2 C3 C4 C7 . . . . 174.3(2) ?
C3 C4 C5 C6 . . . . 2.9(3) ?
C7 C4 C5 C6 . . . . -176.1(2) ?
C2 N1 C6 C5 . . . . -4.2(3) ?
C4 C5 C6 N1 . . . . 1.5(4) ?
C3 C4 C7 C10 . . . . 124.9(3) ?
C5 C4 C7 C10 . . . . -56.2(4) ?
C3 C4 C7 C8 . . . . 0.9(3) ?
C5 C4 C7 C8 . . . . 179.9(2) ?
C3 C4 C7 C9 . . . . -115.2(3) ?
C5 C4 C7 C9 . . . . 63.7(3) ?
O1 C11 C12 C13 . . . . 171.42(18) ?
C16 C11 C12 C13 . . . . -4.9(3) ?
O1 C11 C12 N17 . . . . -8.6(3) ?
C16 C11 C12 N17 . . . . 175.02(16) ?
C11 C12 C13 C14 . . . . 4.5(3) ?
N17 C12 C13 C14 . . . . -175.42(17) ?
C12 C13 C14 C15 . . . . -1.2(3) ?
C12 C13 C14 N18 . . . . 177.02(19) ?
C13 C14 C15 C16 . . . . -1.3(3) ?
N18 C14 C15 C16 . . . . -179.48(19) ?
C14 C15 C16 C11 . . . . 0.5(3) ?
C14 C15 C16 N19 . . . . -179.75(19) ?
O1 C11 C16 C15 . . . . -173.87(19) ?
C12 C11 C16 C15 . . . . 2.3(3) ?
O1 C11 C16 N19 . . . . 6.4(3) ?
C12 C11 C16 N19 . . . . -177.37(16) ?
C13 C12 N17 O3 . . . . -31.6(2) ?
C11 C12 N17 O3 . . . . 148.47(18) ?
C13 C12 N17 O2 . . . . 146.61(18) ?
C11 C12 N17 O2 . . . . -33.3(2) ?
C15 C14 N18 O5 . . . . 8.6(3) ?
C13 C14 N18 O5 . . . . -169.7(2) ?
C15 C14 N18 O4 . . . . -170.6(2) ?
C13 C14 N18 O4 . . . . 11.1(3) ?
C15 C16 N19 O7 . . . . -166.1(2) ?
C11 C16 N19 O7 . . . . 13.6(3) ?
C15 C16 N19 O6 . . . . 12.1(3) ?
C11 C16 N19 O6 . . . . -168.2(2) ?
